data_7705497
loop_
_publ_author_name
'Kirkman-Davis, Emma'
'Witkos, Faith E.'
'Selmani, Veli'
'Monroe, Jeffrey C.'
'Landee, Christopher P.'
'Turnbull, Mark M.'
'Dawe, Louise N.'
'Polson, Matthew I. J.'
'Wikaira, Jan L.'

_publ_section_title
;
 Pyrazine-bridged Cu(ii) chains: diaquabis(n-methyl-2-pyridone)copper(ii)
 perchlorate complexes.
;
_journal_issue 39
_journal_name_full 'Dalton transactions (Cambridge, England : 2003)'
_journal_page_first 13693
_journal_page_last 13703
_journal_paper_doi 10.1039/d0dt02716b
_journal_volume 49
_journal_year 2020
_chemical_formula_sum 'C16 H22 Cl2 Cu N4 O12'
_chemical_formula_weight 596.81
_chemical_name_systematic 'catena-diaquabis(5-methyl-2-pyridone)pyrazinecopper(II) perchlorate'
_space_group_crystal_system monoclinic
_space_group_IT_number 15
_space_group_name_Hall '-C 2yc'
_space_group_name_H-M_alt 'C 1 2/c 1'
_atom_sites_solution_hydrogens mixed
_atom_sites_solution_primary direct
_atom_sites_solution_secondary difmap
_audit_creation_method SHELXL-2018/3
_audit_update_record
;
2020-09-05 deposited with the CCDC.	2020-09-23 downloaded from the CCDC.
;
_cell_angle_alpha 90
_cell_angle_beta 93.3680(10)
_cell_angle_gamma 90
_cell_formula_units_Z 4
_cell_length_a 15.0161(2)
_cell_length_b 6.86470(10)
_cell_length_c 22.3242(3)
_cell_measurement_reflns_used 12581
_cell_measurement_temperature 219.97(16)
_cell_measurement_theta_max 73.4170
_cell_measurement_theta_min 5.8970
_cell_volume 2297.23(5)
_computing_cell_refinement 'CrysAlisPro 1.171.39.46e (Rigaku OD, 2018)'
_computing_data_collection 'CrysAlisPro 1.171.39.46e (Rigaku OD, 2018)'
_computing_data_reduction 'CrysAlisPro 1.171.39.46e (Rigaku OD, 2018)'
_computing_structure_refinement 'SHELXL-2018/3 (Sheldrick, 2018)'
_computing_structure_solution 'SHELXT 2014/5 (Sheldrick, 2014)'
_diffrn_ambient_temperature 219.97(16)
_diffrn_detector 'CCD plate'
_diffrn_detector_area_resol_mean 10.6501
_diffrn_detector_type Atlas
_diffrn_measured_fraction_theta_full 0.999
_diffrn_measured_fraction_theta_max 0.994
_diffrn_measurement_device 'four-circle diffractometer'
_diffrn_measurement_device_type 'SuperNova, Dual, Cu at home/near, Atlas'
_diffrn_radiation_monochromator mirror
_diffrn_radiation_type CuK\a
_diffrn_radiation_wavelength 1.54184
_diffrn_reflns_av_R_equivalents 0.0375
_diffrn_reflns_av_unetI/netI 0.0140
_diffrn_reflns_Laue_measured_fraction_full 0.999
_diffrn_reflns_Laue_measured_fraction_max 0.994
_diffrn_reflns_limit_h_max 18
_diffrn_reflns_limit_h_min -18
_diffrn_reflns_limit_k_max 8
_diffrn_reflns_limit_k_min -8
_diffrn_reflns_limit_l_max 27
_diffrn_reflns_limit_l_min -27
_diffrn_reflns_number 21728
_diffrn_reflns_point_group_measured_fraction_full 0.999
_diffrn_reflns_point_group_measured_fraction_max 0.994
_diffrn_reflns_theta_full 67.684
_diffrn_reflns_theta_max 73.255
_diffrn_reflns_theta_min 5.904
_diffrn_source 'micro-focus sealed X-ray tube'
_diffrn_source_type 'SuperNova (Cu) X-ray Source'
_exptl_absorpt_coefficient_mu 4.134
_exptl_absorpt_correction_T_max 1.00000
_exptl_absorpt_correction_T_min 0.43515
_exptl_absorpt_correction_type multi-scan
_exptl_absorpt_process_details
;
CrysAlisPro 1.171.39.46e (Rigaku Oxford Diffraction, 2018)
Empirical absorption correction using spherical harmonics,
 implemented in SCALE3 ABSPACK scaling algorithm.
;
_exptl_crystal_colour blue
_exptl_crystal_density_diffrn 1.726
_exptl_crystal_density_method 'not measured'
_exptl_crystal_description chunk
_exptl_crystal_F_000 1220
_exptl_crystal_preparation 'Magnetic properties'
_exptl_crystal_size_max 0.72
_exptl_crystal_size_mid 0.43
_exptl_crystal_size_min 0.18
_refine_diff_density_max 0.334
_refine_diff_density_min -0.327
_refine_diff_density_rms 0.056
_refine_ls_extinction_coef 0.00119(7)
_refine_ls_extinction_expression Fc^*^=kFc[1+0.001xFc^2^\l^3^/sin(2\q)]^-1/4^
_refine_ls_extinction_method 'SHELXL-2018/3 (Sheldrick 2018)'
_refine_ls_goodness_of_fit_ref 1.122
_refine_ls_hydrogen_treatment mixed
_refine_ls_matrix_type full
_refine_ls_number_parameters 171
_refine_ls_number_reflns 2305
_refine_ls_number_restraints 2
_refine_ls_restrained_S_all 1.124
_refine_ls_R_factor_all 0.0293
_refine_ls_R_factor_gt 0.0283
_refine_ls_shift/su_max 0.001
_refine_ls_shift/su_mean 0.000
_refine_ls_structure_factor_coef Fsqd
_refine_ls_weighting_details 'w=1/[\s^2^(Fo^2^)+(0.0367P)^2^+2.6176P] where P=(Fo^2^+2Fc^2^)/3'
_refine_ls_weighting_scheme calc
_refine_ls_wR_factor_gt 0.0741
_refine_ls_wR_factor_ref 0.0749
_reflns_Friedel_coverage 0.000
_reflns_number_gt 2225
_reflns_number_total 2305
_reflns_threshold_expression 'I > 2\s(I)'
_cod_data_source_file d0dt02716b2.cif
_cod_data_source_block ekdj220
_cod_depositor_comments 'Adding full bibliography for 7705494--7705499.cif.'
_cod_original_sg_symbol_H-M 'C 2/c'
_cod_database_code 7705497
_shelx_shelxl_version_number 2018/3
_shelx_space_group_comment
;
The symmetry employed for this shelxl refinement is uniquely defined
by the following loop, which should always be used as a source of
symmetry information in preference to the above space-group names.
They are only intended as comments.
;

loop_
_space_group_symop_operation_xyz
'x, y, z'
'-x, y, -z+1/2'
'x+1/2, y+1/2, z'
'-x+1/2, y+1/2, -z+1/2'
'-x, -y, -z'
'x, -y, z-1/2'
'-x+1/2, -y+1/2, -z'
'x+1/2, -y+1/2, z-1/2'

loop_
_atom_site_label
_atom_site_type_symbol
_atom_site_fract_x
_atom_site_fract_y
_atom_site_fract_z
_atom_site_U_iso_or_equiv
_atom_site_adp_type
_atom_site_occupancy
_atom_site_site_symmetry_order
_atom_site_calc_flag
_atom_site_refinement_flags_posn
_atom_site_refinement_flags_adp
_atom_site_refinement_flags_occupancy
_atom_site_disorder_assembly
_atom_site_disorder_group
Cu1 Cu 0.500000 0.73537(4) 0.250000 0.02076(13) Uani 1 2 d S T P . .
N1 N 0.500000 0.4372(3) 0.250000 0.0211(4) Uani 1 2 d S T P . .
C2 C 0.43684(10) 0.3365(2) 0.21876(7) 0.0228(3) Uani 1 1 d . . . . .
H2 H 0.392066 0.403018 0.196666 0.027 Uiso 1 1 calc R U . . .
C3 C 0.43690(10) 0.1338(2) 0.21872(7) 0.0227(3) Uani 1 1 d . . . . .
H3 H 0.392224 0.067298 0.196531 0.027 Uiso 1 1 calc R U . . .
N4 N 0.500000 0.0329(3) 0.250000 0.0210(4) Uani 1 2 d S T P . .
N11 N 0.42297(10) 0.6764(2) 0.38809(7) 0.0293(3) Uani 1 1 d . . . . .
H11 H 0.3949(15) 0.652(3) 0.3588(10) 0.035 Uiso 1 1 d . U . . .
C12 C 0.50890(11) 0.7297(2) 0.38401(8) 0.0231(3) Uani 1 1 d . . . . .
O12 O 0.54502(8) 0.73654(16) 0.33361(5) 0.0259(3) Uani 1 1 d . . . . .
C13 C 0.55695(12) 0.7729(3) 0.43886(8) 0.0289(4) Uani 1 1 d . . . . .
H13 H 0.617102 0.805177 0.438980 0.035 Uiso 1 1 calc R U . . .
C14 C 0.51528(13) 0.7672(3) 0.49162(8) 0.0317(4) Uani 1 1 d . . . . .
H14 H 0.547658 0.797307 0.527217 0.038 Uiso 1 1 calc R U . . .
C15 C 0.42418(13) 0.7169(3) 0.49348(8) 0.0317(4) Uani 1 1 d . . . . .
C16 C 0.38098(12) 0.6698(3) 0.44049(8) 0.0339(4) Uani 1 1 d . . . . .
H16 H 0.321434 0.632228 0.439883 0.041 Uiso 1 1 calc R U . . .
C17 C 0.37839(17) 0.7138(3) 0.55156(10) 0.0453(5) Uani 1 1 d . . . . .
H17A H 0.357753 0.842427 0.560367 0.054 Uiso 1 1 calc R U . . .
H17B H 0.419630 0.670818 0.583314 0.054 Uiso 1 1 calc R U . . .
H17C H 0.328524 0.626166 0.548086 0.054 Uiso 1 1 calc R U . . .
O1W O 0.34607(9) 0.74423(19) 0.27113(6) 0.0303(3) Uani 1 1 d D . . . .
H1A H 0.3215(14) 0.840(3) 0.2825(10) 0.036 Uiso 1 1 d D U . . .
H1B H 0.3119(14) 0.709(3) 0.2443(9) 0.036 Uiso 1 1 d D U . . .
Cl1 Cl 0.30378(3) 1.20057(7) 0.36430(2) 0.03205(14) Uani 1 1 d . . . . .
O1 O 0.25922(10) 1.0560(2) 0.32566(8) 0.0587(5) Uani 1 1 d . . . . .
O2 O 0.39782(9) 1.1850(3) 0.36053(7) 0.0588(5) Uani 1 1 d . . . . .
O3 O 0.28182(11) 1.1719(4) 0.42443(8) 0.0673(5) Uani 1 1 d . . . . .
O4 O 0.27281(13) 1.3867(3) 0.34458(10) 0.0736(6) Uani 1 1 d . . . . .

loop_
_atom_site_aniso_label
_atom_site_aniso_U_11
_atom_site_aniso_U_22
_atom_site_aniso_U_33
_atom_site_aniso_U_23
_atom_site_aniso_U_13
_atom_site_aniso_U_12
Cu1 0.0280(2) 0.01391(18) 0.02021(19) 0.000 -0.00006(13) 0.000
N1 0.0243(9) 0.0171(9) 0.0219(9) 0.000 0.0009(7) 0.000
C2 0.0237(7) 0.0199(7) 0.0246(8) 0.0013(6) -0.0014(6) 0.0022(6)
C3 0.0231(7) 0.0200(7) 0.0247(8) -0.0012(6) -0.0012(6) -0.0014(6)
N4 0.0241(9) 0.0165(8) 0.0225(9) 0.000 0.0014(7) 0.000
N11 0.0288(7) 0.0332(8) 0.0252(7) -0.0028(6) -0.0042(6) -0.0025(6)
C12 0.0277(8) 0.0165(7) 0.0247(8) 0.0003(6) -0.0011(6) 0.0017(6)
O12 0.0307(6) 0.0242(6) 0.0226(6) -0.0002(4) 0.0001(5) 0.0001(4)
C13 0.0283(9) 0.0297(9) 0.0282(9) -0.0027(7) -0.0032(7) -0.0004(7)
C14 0.0380(10) 0.0321(9) 0.0244(9) -0.0028(7) -0.0041(7) 0.0036(7)
C15 0.0400(10) 0.0266(9) 0.0290(9) 0.0012(7) 0.0062(8) 0.0037(7)
C16 0.0301(9) 0.0358(10) 0.0361(10) -0.0004(8) 0.0048(7) -0.0027(7)
C17 0.0571(13) 0.0441(12) 0.0364(11) 0.0004(9) 0.0166(9) 0.0027(10)
O1W 0.0276(7) 0.0326(7) 0.0302(7) -0.0025(5) -0.0025(5) 0.0018(5)
Cl1 0.0246(2) 0.0377(3) 0.0334(2) -0.00472(17) -0.00177(16) -0.00417(16)
O1 0.0394(8) 0.0494(9) 0.0844(12) -0.0325(9) -0.0197(8) 0.0056(7)
O2 0.0253(7) 0.1085(15) 0.0429(9) -0.0141(9) 0.0039(6) -0.0068(8)
O3 0.0459(9) 0.1120(16) 0.0452(9) 0.0086(10) 0.0125(7) -0.0085(10)
O4 0.0759(12) 0.0381(9) 0.1014(15) 0.0084(9) -0.0421(11) -0.0094(8)

loop_
_atom_type_symbol
_atom_type_description
_atom_type_scat_dispersion_real
_atom_type_scat_dispersion_imag
_atom_type_scat_source
C C 0.0181 0.0091 'International Tables Vol C Tables 4.2.6.8 and 6.1.1.4'
H H 0.0000 0.0000 'International Tables Vol C Tables 4.2.6.8 and 6.1.1.4'
N N 0.0311 0.0180 'International Tables Vol C Tables 4.2.6.8 and 6.1.1.4'
O O 0.0492 0.0322 'International Tables Vol C Tables 4.2.6.8 and 6.1.1.4'
Cl Cl 0.3639 0.7018 'International Tables Vol C Tables 4.2.6.8 and 6.1.1.4'
Cu Cu -1.9646 0.5888 'International Tables Vol C Tables 4.2.6.8 and 6.1.1.4'

loop_
_geom_angle_atom_site_label_1
_geom_angle_atom_site_label_2
_geom_angle_atom_site_label_3
_geom_angle
_geom_angle_site_symmetry_1
_geom_angle_site_symmetry_3
_geom_angle_publ_flag
O12 Cu1 O12 179.53(7) . 2_655 ?
O12 Cu1 N4 89.76(3) . 1_565 ?
O12 Cu1 N4 89.76(3) 2_655 1_565 ?
O12 Cu1 N1 90.24(3) . . ?
O12 Cu1 N1 90.24(3) 2_655 . ?
N4 Cu1 N1 180.0 1_565 . ?
O12 Cu1 O1W 95.52(5) . . ?
O12 Cu1 O1W 84.47(5) 2_655 . ?
N4 Cu1 O1W 88.54(3) 1_565 . ?
N1 Cu1 O1W 91.46(3) . . ?
O12 Cu1 O1W 84.47(5) . 2_655 ?
O12 Cu1 O1W 95.52(5) 2_655 2_655 ?
N4 Cu1 O1W 88.54(3) 1_565 2_655 ?
N1 Cu1 O1W 91.46(3) . 2_655 ?
O1W Cu1 O1W 177.08(6) . 2_655 ?
C2 N1 C2 117.68(19) 2_655 . ?
C2 N1 Cu1 121.16(10) 2_655 . ?
C2 N1 Cu1 121.16(10) . . ?
N1 C2 C3 121.15(14) . . ?
N4 C3 C2 121.21(14) . . ?
C3 N4 C3 117.61(19) . 2_655 ?
C3 N4 Cu1 121.20(10) . 1_545 ?
C3 N4 Cu1 121.20(10) 2_655 1_545 ?
C12 N11 C16 124.02(16) . . ?
O12 C12 N11 121.74(15) . . ?
O12 C12 C13 122.18(16) . . ?
N11 C12 C13 116.06(16) . . ?
C12 O12 Cu1 134.59(11) . . ?
C14 C13 C12 120.26(17) . . ?
C13 C14 C15 121.66(17) . . ?
C16 C15 C14 116.57(17) . . ?
C16 C15 C17 122.01(19) . . ?
C14 C15 C17 121.41(18) . . ?
C15 C16 N11 121.35(17) . . ?
O3 Cl1 O4 109.19(14) . . ?
O3 Cl1 O2 109.45(10) . . ?
O4 Cl1 O2 110.93(13) . . ?
O3 Cl1 O1 110.09(12) . . ?
O4 Cl1 O1 107.44(11) . . ?
O2 Cl1 O1 109.72(10) . . ?

loop_
_geom_bond_atom_site_label_1
_geom_bond_atom_site_label_2
_geom_bond_distance
_geom_bond_site_symmetry_2
_geom_bond_publ_flag
Cu1 O12 1.9475(12) . ?
Cu1 O12 1.9475(12) 2_655 ?
Cu1 N4 2.0427(19) 1_565 ?
Cu1 N1 2.0467(18) . ?
Cu1 O1W 2.3868(13) . ?
Cu1 O1W 2.3869(13) 2_655 ?
N1 C2 1.3366(18) 2_655 ?
N1 C2 1.3366(18) . ?
C2 C3 1.391(2) . ?
C3 N4 1.3368(18) . ?
N11 C12 1.349(2) . ?
N11 C16 1.362(2) . ?
C12 O12 1.278(2) . ?
C12 C13 1.415(2) . ?
C13 C14 1.366(3) . ?
C14 C15 1.414(3) . ?
C15 C16 1.354(3) . ?
C15 C17 1.503(3) . ?
Cl1 O3 1.4147(17) . ?
Cl1 O4 1.4209(18) . ?
Cl1 O2 1.4236(15) . ?
Cl1 O1 1.4523(15) . ?

loop_
_geom_hbond_atom_site_label_D
_geom_hbond_atom_site_label_H
_geom_hbond_atom_site_label_A
_geom_hbond_distance_DH
_geom_hbond_distance_HA
_geom_hbond_distance_DA
_geom_hbond_angle_DHA
_geom_hbond_site_symmetry_A
_geom_hbond_publ_flag
N11 H11 O1W 0.78(2) 2.14(2) 2.831(2) 148(2) . yes
N11 H11 O4 0.78(2) 2.59(2) 3.118(2) 127(2) 1_545 yes
O1W H1A O1 0.804(16) 2.025(17) 2.819(2) 170(2) . yes
O1W H1B Cl1 0.803(16) 2.899(17) 3.6734(14) 163(2) 4_545 yes
O1W H1B O1 0.803(16) 2.117(17) 2.905(2) 167(2) 4_545 yes

loop_
_geom_torsion_atom_site_label_1
_geom_torsion_atom_site_label_2
_geom_torsion_atom_site_label_3
_geom_torsion_atom_site_label_4
_geom_torsion
_geom_torsion_site_symmetry_1
_geom_torsion_site_symmetry_2
_geom_torsion_site_symmetry_3
_geom_torsion_site_symmetry_4
_geom_torsion_publ_flag
C2 N1 C2 C3 -0.06(10) 2_655 . . . ?
Cu1 N1 C2 C3 179.94(10) . . . . ?
N1 C2 C3 N4 0.1(2) . . . . ?
C2 C3 N4 C3 -0.06(10) . . . 2_655 ?
C2 C3 N4 Cu1 179.94(10) . . . 1_545 ?
C16 N11 C12 O12 -178.89(16) . . . . ?
C16 N11 C12 C13 2.6(3) . . . . ?
N11 C12 O12 Cu1 14.9(2) . . . . ?
C13 C12 O12 Cu1 -166.71(12) . . . . ?
O12 C12 C13 C14 178.80(15) . . . . ?
N11 C12 C13 C14 -2.7(2) . . . . ?
C12 C13 C14 C15 0.7(3) . . . . ?
C13 C14 C15 C16 1.6(3) . . . . ?
C13 C14 C15 C17 -179.09(18) . . . . ?
C14 C15 C16 N11 -1.8(3) . . . . ?
C17 C15 C16 N11 178.90(18) . . . . ?
C12 N11 C16 C15 -0.3(3) . . . . ?
